data_2006507
loop_
_publ_author_name
'Baumeister, Ute'
'Hartung, Helmut'

_publ_section_title
;Bis(\m-bicyclo[2.2.1]hept-5-ene-2-<i>exo</i>,3-<i>exo</i>-dicarboxylato-\k^2^<i>O</i>,<i>O</i>':\k^2^<i>O</i>'',<i>O</i>''')bis[aqua(2,2'-bipyridine-<i>N</i>,<i>N</i>')manganese(II)]
 Monohydrate
;
_journal_issue 9
_journal_name_full 'Acta Crystallographica Section C'
_journal_page_first 1246
_journal_page_last 1248
_journal_paper_doi 10.1107/S0108270197004757
_journal_volume 53
_journal_year 1997
_chemical_formula_iupac '[Mn (C10 H8 N2) (H2 O) (C9 H8 O4)]2 , H2 O'
_chemical_formula_structural '((Mn (C10 H8 N2) (H2 O))2 (C9 H8 O4)2) (H2 O)'
_chemical_formula_sum 'C38 H38 Mn2 N4 O11'
_chemical_formula_weight 836.60
_chemical_melting_point 'decomposition > 90_C'
_chemical_name_systematic
;
 Bis(\m-bicyclo[2.2.1]hept-5-ene-2-exo,3-exo-dicarboxylato-
 \k^2^O,O':\k^2^O'',O''')bis[aqua(2,2'-bipyridine-N,N')manganese(II)]
 Monohydrate
;
_chemical_temperature_decomposition_gt 363.15
_space_group_IT_number 2
_symmetry_cell_setting triclinic
_symmetry_space_group_name_Hall '-P 1'
_symmetry_space_group_name_H-M 'P -1'
_audit_creation_method SHELXL
_cell_angle_alpha 109.050(10)
_cell_angle_beta 92.000(10)
_cell_angle_gamma 110.640(10)
_cell_formula_units_Z 1
_cell_length_a 9.534(2)
_cell_length_b 10.486(2)
_cell_length_c 10.486(2)
_cell_measurement_reflns_used 60
_cell_measurement_temperature 293(2)
_cell_measurement_theta_max 17.2
_cell_measurement_theta_min 10.0
_cell_volume 913.9(3)
_computing_cell_refinement DIF4
_computing_data_collection 'DIF4 (Stoe & Cie, 1991a)'
_computing_data_reduction 'REDU4 (Stoe & Cie, 1991b)'
_computing_molecular_graphics 'XP/PC (Siemens, 1990)'
_computing_publication_material 'SHELXL93 (Sheldrick, 1993)'
_computing_structure_refinement 'SHELXL93 (Sheldrick, 1993)'
_computing_structure_solution 'SHELXS86 (Sheldrick, 1990)'
_diffrn_ambient_temperature 293(2)
_diffrn_measurement_device 'Stoe STADI4'
_diffrn_measurement_method '\w/2theta scans'
_diffrn_radiation_monochromator graphite
_diffrn_radiation_source 'fine-focus sealed tube'
_diffrn_radiation_type MoK\a
_diffrn_radiation_wavelength 0.71073
_diffrn_reflns_av_R_equivalents 0.0230
_diffrn_reflns_av_sigmaI/netI 0.0340
_diffrn_reflns_limit_h_max 13
_diffrn_reflns_limit_h_min -13
_diffrn_reflns_limit_k_max 14
_diffrn_reflns_limit_k_min -14
_diffrn_reflns_limit_l_max 14
_diffrn_reflns_limit_l_min -14
_diffrn_reflns_number 10617
_diffrn_reflns_theta_max 29.97
_diffrn_reflns_theta_min 2.08
_diffrn_standards_decay_% 4.3
_diffrn_standards_interval_time 60
_diffrn_standards_number 3
_exptl_absorpt_coefficient_mu 0.759
_exptl_absorpt_correction_type none
_exptl_crystal_colour yellow
_exptl_crystal_density_diffrn 1.520
_exptl_crystal_density_method 'not measured'
_exptl_crystal_description prism
_exptl_crystal_F_000 432
_exptl_crystal_size_max 0.38
_exptl_crystal_size_mid 0.28
_exptl_crystal_size_min 0.20
_refine_diff_density_max .271
_refine_diff_density_min -.223
_refine_ls_extinction_method none
_refine_ls_goodness_of_fit_all 1.006
_refine_ls_goodness_of_fit_obs 1.088
_refine_ls_hydrogen_treatment 'constr except H1W1, H1W2 refxyz'
_refine_ls_matrix_type full
_refine_ls_number_parameters 259
_refine_ls_number_reflns 5315
_refine_ls_number_restraints 0
_refine_ls_restrained_S_all 1.006
_refine_ls_restrained_S_obs 1.088
_refine_ls_R_factor_all 0.0572
_refine_ls_R_factor_obs .0316
_refine_ls_shift/esd_max 0.000
_refine_ls_shift/esd_mean 0.000
_refine_ls_structure_factor_coef Fsqd
_refine_ls_weighting_details 'w = 1/[\s^2^(Fo^2^)+(0.0451P)^2^+0.0847P] where P=(Fo^2^+2Fc^2^)/3'
_refine_ls_weighting_scheme calc
_refine_ls_wR_factor_all 0.0840
_refine_ls_wR_factor_obs .0768
_reflns_number_observed 3866
_reflns_number_total 5315
_reflns_observed_criterion >2sigma(I)
_cod_data_source_file jz1202.cif
_cod_data_source_block k208
_cod_depositor_comments
;
'_chemical_melting_point' tag was changed to
'_chemical_temperature_decomposition_gt' since the value had been given
as 'decomposition > 90_C'. The value 'decomposition > 90_C' was changed
to '363.15' - it was converted from degrees Celsius(C) to Kelvins(K).

Adriana Da\<skevi\<c, 2011-06-07
;
_cod_database_code 2006507

loop_
_symmetry_equiv_pos_as_xyz
'x, y, z'
'-x, -y, -z'

loop_
_atom_site_aniso_label
_atom_site_aniso_U_11
_atom_site_aniso_U_22
_atom_site_aniso_U_33
_atom_site_aniso_U_12
_atom_site_aniso_U_13
_atom_site_aniso_U_23
Mn1 .03251(11) .02545(10) .03200(11) .00842(8) .00684(8) .00598(8)
N1 .0308(6) .0294(6) .0334(6) .0092(5) .0063(5) .0066(5)
N2 .0327(6) .0402(7) .0317(6) .0090(5) .0057(5) .0117(5)
O1 .0317(5) .0373(6) .0511(6) .0121(4) .0098(5) .0120(5)
O2 .0444(6) .0520(7) .0335(6) .0107(5) .0084(5) .0085(5)
O3 .0472(6) .0331(5) .0430(6) .0084(5) .0127(5) .0126(5)
O4 .0418(6) .0451(6) .0419(6) -.0043(5) .0009(5) .0058(5)
O1W .0513(7) .0390(6) .0467(7) .0187(5) .0079(6) .0144(5)
O2W .128(4) .106(3) .139(4) .022(3) -.011(3) .076(3)
C1 .0340(7) .0223(6) .0389(7) .0090(5) .0100(6) .0105(5)
C2 .0328(7) .0271(6) .0365(7) .0067(5) .0108(6) .0012(5)
C3 .0348(7) .0352(7) .0314(7) .0027(6) .0093(6) .0068(6)
C4 .0299(6) .0285(6) .0336(7) .0072(5) .0061(5) .0132(5)
C5 .0290(7) .0331(7) .0447(8) .0041(6) .0045(6) .0107(6)
C6 .0350(8) .0516(10) .0626(11) .0008(7) .0171(8) .0178(9)
C7 .0427(10) .0646(12) .0697(13) .0029(9) .0304(9) .0050(10)
C8 .0360(8) .0384(8) .0774(13) .0110(7) .0231(8) .0045(8)
C9 .0321(8) .0451(9) .0721(12) .0137(7) .0024(8) .0226(8)
C10 .0363(8) .0433(8) .0405(8) .0153(7) .0053(6) .0125(7)
C11 .0443(9) .0540(10) .0602(11) .0248(8) .0118(8) .0252(9)
C12 .0568(11) .0422(9) .0757(13) .0279(8) .0228(9) .0241(9)
C13 .0502(9) .0312(7) .0509(9) .0128(7) .0167(8) .0041(7)
C14 .0324(7) .0278(6) .0346(7) .0065(5) .0135(5) .0067(5)
C15 .0321(7) .0347(7) .0277(6) .0024(6) .0078(5) .0048(5)
C16 .0561(11) .0453(9) .0336(8) .0039(8) .0024(7) -.0002(7)
C17 .0603(12) .0707(13) .0323(9) .0029(10) -.0021(8) .0086(8)
C18 .0432(10) .092(2) .0415(9) .0120(10) .0026(7) .0336(10)
C19 .0427(9) .0612(11) .0465(9) .0167(8) .0087(7) .0267(8)

loop_
_atom_site_label
_atom_site_fract_x
_atom_site_fract_y
_atom_site_fract_z
_atom_site_U_iso_or_equiv
_atom_site_thermal_displace_type
_atom_site_calc_flag
_atom_site_refinement_flags
_atom_site_occupancy
_atom_site_disorder_group
_atom_site_type_symbol
Mn1 .08874(2) .21811(2) .19923(2) .03194(7) Uani d . 1 . Mn
N1 .03695(13) .41647(13) .23519(12) .0332(2) Uani d . 1 . N
N2 .21299(14) .38021(14) .41066(12) .0367(3) Uani d . 1 . N
O1 .11249(12) .20675(12) -.03065(12) .0414(2) Uani d . 1 . O
O2 .31358(13) .29905(14) .12662(11) .0474(3) Uani d . 1 . O
O3 .17817(13) -.06597(12) -.10595(12) .0434(3) Uani d . 1 . O
O4 .07752(13) -.09850(13) -.30949(12) .0519(3) Uani d . 1 . O
O1W .1549(2) .02984(14) .16840(13) .0456(3) Uani d . 1 . O
H1W1 .186(3) .012(2) .099(2) .055 Uiso d . 1 . H
H1W2 .082(3) -.041(2) .156(2) .055 Uiso d . 1 . H
O2W .0936(5) .0272(5) .4871(5) .124(2) Uani d P .50 . O
H2W1 .0554(5) -.0431(5) .5118(5) .148 Uiso d PR .50 . H
H2W2 .0305(5) .0181(5) .4222(5) .148 Uiso d PR .50 . H
C1 .2539(2) .25141(14) .00347(15) .0323(3) Uani d . 1 . C
C2 .1843(2) -.03001(15) -.2086(2) .0361(3) Uani d . 1 . C
C3 .3202(2) .0953(2) -.2180(2) .0383(3) Uani d . 1 . C
H3 .3050(2) .1008(2) -.3087(2) .046 Uiso calc R 1 . H
C4 .3542(2) .25023(15) -.10661(14) .0313(3) Uani d . 1 . C
H4 .3428(2) .31471(15) -.15245(14) .038 Uiso calc R 1 . H
C5 .5251(2) .3026(2) -.0480(2) .0389(3) Uani d . 1 . C
H5 .5632(2) .3867(2) .0384(2) .047 Uiso calc R 1 . H
C6 .6127(2) .3180(2) -.1636(2) .0549(5) Uani d . 1 . C
H6 .6747(2) .4050(2) -.1719(2) .066 Uiso calc R 1 . H
C7 .5844(2) .1851(2) -.2499(2) .0688(6) Uani d . 1 . C
H7 .6245(2) .1610(2) -.3298(2) .083 Uiso calc R 1 . H
C8 .4756(2) .0786(2) -.1963(2) .0556(5) Uani d . 1 . C
H8 .4720(2) -.0216(2) -.2318(2) .067 Uiso calc R 1 . H
C9 .5292(2) .1604(2) -.0425(2) .0500(4) Uani d . 1 . C
H9A .4585(2) .1197(2) .0116(2) .060 Uiso calc R 1 . H
H9B .6306(2) .1691(2) -.0123(2) .060 Uiso calc R 1 . H
C10 -.0513(2) .4276(2) .1409(2) .0408(3) Uani d . 1 . C
H10 -.0949(2) .3483(2) .0591(2) .049 Uiso calc R 1 . H
C11 -.0804(2) .5512(2) .1597(2) .0498(4) Uani d . 1 . C
H11 -.1411(2) .5562(2) .0915(2) .060 Uiso calc R 1 . H
C12 -.0180(2) .6672(2) .2812(2) .0546(5) Uani d . 1 . C
H12 -.0365(2) .7519(2) .2965(2) .066 Uiso calc R 1 . H
C13 .0719(2) .6577(2) .3802(2) .0476(4) Uani d . 1 . C
H13 .1133(2) .7350(2) .4636(2) .057 Uiso calc R 1 . H
C14 .0999(2) .53043(15) .35373(15) .0341(3) Uani d . 1 . C
C15 .2005(2) .5105(2) .45050(14) .0362(3) Uani d . 1 . C
C16 .2787(2) .6209(2) .5758(2) .0536(5) Uani d . 1 . C
H16 .2675(2) .7100(2) .6025(2) .064 Uiso calc R 1 . H
C17 .3722(2) .5958(3) .6588(2) .0639(6) Uani d . 1 . C
H17 .4267(2) .6688(3) .7417(2) .077 Uiso calc R 1 . H
C18 .3849(2) .4632(3) .6191(2) .0605(5) Uani d . 1 . C
H18 .4476(2) .4444(3) .6744(2) .073 Uiso calc R 1 . H
C19 .3023(2) .3571(2) .4944(2) .0491(4) Uani d . 1 . C
H19 .3094(2) .2661(2) .4681(2) .059 Uiso calc R 1 . H

loop_
_atom_type_symbol
_atom_type_description
_atom_type_scat_dispersion_real
_atom_type_scat_dispersion_imag
_atom_type_scat_source
C C .0033 .0016 'International Tables Vol C Tables 4.2.6.8 and 6.1.1.4'
H H .0000 .0000 'International Tables Vol C Tables 4.2.6.8 and 6.1.1.4'
N N .0061 .0033 'International Tables Vol C Tables 4.2.6.8 and 6.1.1.4'
O O .0106 .0060 'International Tables Vol C Tables 4.2.6.8 and 6.1.1.4'
Mn Mn .3368 .7283 'International Tables Vol C Tables 4.2.6.8 and 6.1.1.4'

loop_
_geom_angle_atom_site_label_1
_geom_angle_atom_site_label_2
_geom_angle_atom_site_label_3
_geom_angle_site_symmetry_1
_geom_angle_site_symmetry_3
_geom_angle
_geom_angle_publ_flag
O1W Mn1 N1 . . 176.51(5) yes
O1W Mn1 O4 . 2 80.22(5) yes
N1 Mn1 O4 . 2 101.92(5) yes
O1W Mn1 N2 . . 105.12(5) yes
N1 Mn1 N2 . . 72.42(5) yes
O4 Mn1 N2 2 . 85.88(5) yes
O1W Mn1 O2 . . 80.05(5) yes
N1 Mn1 O2 . . 97.21(5) yes
O4 Mn1 O2 2 . 156.07(5) yes
N2 Mn1 O2 . . 86.34(5) yes
O1W Mn1 O1 . . 91.83(5) yes
N1 Mn1 O1 . . 88.37(4) yes
O4 Mn1 O1 2 . 138.42(4) yes
N2 Mn1 O1 . . 135.21(4) yes
O2 Mn1 O1 . . 55.68(4) yes
O1W Mn1 O3 . 2 93.86(5) yes
N1 Mn1 O3 . 2 89.63(4) yes
O4 Mn1 O3 2 2 55.17(4) yes
N2 Mn1 O3 . 2 133.07(4) yes
O2 Mn1 O3 . 2 139.79(4) yes
O1 Mn1 O3 . 2 85.16(4) yes
C10 N1 C14 . . 118.98(13) ?
C10 N1 Mn1 . . 121.99(10) ?
C14 N1 Mn1 . . 119.00(10) ?
C19 N2 C15 . . 118.41(14) ?
C19 N2 Mn1 . . 124.56(12) ?
C15 N2 Mn1 . . 116.95(10) ?
C1 O1 Mn1 . . 88.08(9) ?
C1 O2 Mn1 . . 94.09(9) ?
C2 O3 Mn1 . 2 87.35(9) ?
C2 O4 Mn1 . 2 95.27(10) ?
O2 C1 O1 . . 120.93(14) ?
O2 C1 C4 . . 119.69(13) ?
O1 C1 C4 . . 119.37(13) ?
O3 C2 O4 . . 120.61(14) ?
O3 C2 C3 . . 121.82(13) ?
O4 C2 C3 . . 117.56(14) ?
C2 C3 C8 . . 113.52(14) ?
C2 C3 C4 . . 116.02(12) ?
C8 C3 C4 . . 101.33(12) ?
C1 C4 C5 . . 112.83(12) ?
C1 C4 C3 . . 115.02(11) ?
C5 C4 C3 . . 102.64(12) ?
C6 C5 C9 . . 100.81(14) ?
C6 C5 C4 . . 106.97(14) ?
C9 C5 C4 . . 100.07(11) ?
C7 C6 C5 . . 107.1(2) ?
C6 C7 C8 . . 107.9(2) ?
C7 C8 C9 . . 100.29(15) ?
C7 C8 C3 . . 104.7(2) ?
C9 C8 C3 . . 102.02(13) ?
C5 C9 C8 . . 93.52(14) ?
N1 C10 C11 . . 122.7(2) ?
C12 C11 C10 . . 118.6(2) ?
C11 C12 C13 . . 119.8(2) ?
C12 C13 C14 . . 118.9(2) ?
N1 C14 C13 . . 121.01(15) ?
N1 C14 C15 . . 115.35(13) ?
C13 C14 C15 . . 123.63(14) ?
N2 C15 C16 . . 121.6(2) ?
N2 C15 C14 . . 116.20(12) ?
C16 C15 C14 . . 122.2(2) ?
C17 C16 C15 . . 119.0(2) ?
C18 C17 C16 . . 119.7(2) ?
C17 C18 C19 . . 118.6(2) ?
N2 C19 C18 . . 122.7(2) ?

loop_
_geom_bond_atom_site_label_1
_geom_bond_atom_site_label_2
_geom_bond_site_symmetry_2
_geom_bond_distance
_geom_bond_publ_flag
Mn1 O1W . 2.2081(13) yes
Mn1 N1 . 2.2221(13) yes
Mn1 O4 2 2.2573(13) yes
Mn1 N2 . 2.2682(13) yes
Mn1 O2 . 2.2690(12) yes
Mn1 O1 . 2.3971(13) yes
Mn1 O3 2 2.4338(13) yes
N1 C10 . 1.336(2) ?
N1 C14 . 1.344(2) ?
N2 C19 . 1.337(2) ?
N2 C15 . 1.342(2) ?
O1 C1 . 1.256(2) yes
O2 C1 . 1.252(2) yes
O3 C2 . 1.249(2) yes
O3 Mn1 2 2.4338(13) ?
O4 C2 . 1.259(2) yes
O4 Mn1 2 2.2573(13) ?
O2W O2W 2_556 1.732(10) ?
C1 C4 . 1.524(2) ?
C2 C3 . 1.519(2) ?
C3 C8 . 1.569(2) ?
C3 C4 . 1.572(2) ?
C4 C5 . 1.553(2) ?
C5 C6 . 1.515(2) ?
C5 C9 . 1.526(2) ?
C6 C7 . 1.315(3) yes
C7 C8 . 1.508(3) ?
C8 C9 . 1.526(3) ?
C10 C11 . 1.373(2) ?
C11 C12 . 1.372(3) ?
C12 C13 . 1.374(3) ?
C13 C14 . 1.395(2) ?
C14 C15 . 1.484(2) ?
C15 C16 . 1.397(2) ?
C16 C17 . 1.372(3) ?
C17 C18 . 1.366(3) ?
C18 C19 . 1.389(3) ?

loop_
_geom_hbond_atom_site_label_D
_geom_hbond_atom_site_label_H
_geom_hbond_atom_site_label_A
_geom_hbond_site_symmetry_A
_geom_hbond_distance_DH
_geom_hbond_distance_HA
_geom_hbond_distance_DA
_geom_hbond_angle_DHA
_geom_hbond_publ_flag
O2W H2W1 O4 1_556 0.828 2.160 2.833(4) 139 yes
O2W H2W2 O4 2 0.850 2.084 2.871(5) 154 yes

loop_
_geom_torsion_atom_site_label_1
_geom_torsion_atom_site_label_2
_geom_torsion_atom_site_label_3
_geom_torsion_atom_site_label_4
_geom_torsion_site_symmetry_1
_geom_torsion
O1W Mn1 N1 C10 . 133.4(8)
O4 Mn1 N1 C10 2 -99.23(12)
N2 Mn1 N1 C10 . 179.04(12)
O2 Mn1 N1 C10 . 95.22(12)
O1 Mn1 N1 C10 . 40.12(12)
O3 Mn1 N1 C10 2 -45.04(12)
O1W Mn1 N1 C14 . -44.6(8)
O4 Mn1 N1 C14 2 82.79(11)
N2 Mn1 N1 C14 . 1.07(10)
O2 Mn1 N1 C14 . -82.75(11)
O1 Mn1 N1 C14 . -137.85(10)
O3 Mn1 N1 C14 2 136.98(10)
O1W Mn1 N2 C19 . -1.57(13)
N1 Mn1 N2 C19 . -178.99(13)
O4 Mn1 N2 C19 2 77.13(13)
O2 Mn1 N2 C19 . -80.23(13)
O1 Mn1 N2 C19 . -110.18(13)
O3 Mn1 N2 C19 2 108.79(13)
O1W Mn1 N2 C15 . 175.20(10)
N1 Mn1 N2 C15 . -2.21(10)
O4 Mn1 N2 C15 2 -106.10(11)
O2 Mn1 N2 C15 . 96.55(11)
O1 Mn1 N2 C15 . 66.60(12)
O3 Mn1 N2 C15 2 -74.44(12)
O1W Mn1 O1 C1 . -70.41(9)
N1 Mn1 O1 C1 . 106.10(8)
O4 Mn1 O1 C1 2 -147.68(9)
N2 Mn1 O1 C1 . 43.33(11)
O2 Mn1 O1 C1 . 6.23(8)
O3 Mn1 O1 C1 2 -164.13(8)
O1W Mn1 O2 C1 . 92.89(10)
N1 Mn1 O2 C1 . -89.30(10)
O4 Mn1 O2 C1 2 127.72(11)
N2 Mn1 O2 C1 . -161.05(10)
O1 Mn1 O2 C1 . -6.26(8)
O3 Mn1 O2 C1 2 8.73(13)
Mn1 O2 C1 O1 . 11.55(15)
Mn1 O2 C1 C4 . -169.65(11)
Mn1 O1 C1 O2 . -10.91(14)
Mn1 O1 C1 C4 . 170.30(11)
Mn1 O3 C2 O4 2 -12.27(15)
Mn1 O3 C2 C3 2 168.61(13)
Mn1 O4 C2 O3 2 13.3(2)
Mn1 O4 C2 C3 2 -167.56(11)
O3 C2 C3 C8 . 55.5(2)
O4 C2 C3 C8 . -123.6(2)
O3 C2 C3 C4 . -61.3(2)
O4 C2 C3 C4 . 119.5(2)
O2 C1 C4 C5 . 3.6(2)
O1 C1 C4 C5 . -177.58(12)
O2 C1 C4 C3 . 120.90(15)
O1 C1 C4 C3 . -60.3(2)
C2 C3 C4 C1 . 5.0(2)
C8 C3 C4 C1 . -118.38(14)
C2 C3 C4 C5 . 127.96(14)
C8 C3 C4 C5 . 4.54(14)
C1 C4 C5 C6 . -171.50(13)
C3 C4 C5 C6 . 64.12(15)
C1 C4 C5 C9 . 83.82(15)
C3 C4 C5 C9 . -40.56(15)
C9 C5 C6 C7 . 32.3(2)
C4 C5 C6 C7 . -71.8(2)
C5 C6 C7 C8 . 1.2(2)
C6 C7 C8 C9 . -34.3(2)
C6 C7 C8 C3 . 71.1(2)
C2 C3 C8 C7 . 163.75(14)
C4 C3 C8 C7 . -71.1(2)
C2 C3 C8 C9 . -92.1(2)
C4 C3 C8 C9 . 33.0(2)
C6 C5 C9 C8 . -49.65(14)
C4 C5 C9 C8 . 59.97(14)
C7 C8 C9 C5 . 50.1(2)
C3 C8 C9 C5 . -57.46(15)
C14 N1 C10 C11 . 0.2(2)
Mn1 N1 C10 C11 . -177.80(12)
N1 C10 C11 C12 . -1.0(3)
C10 C11 C12 C13 . 0.3(3)
C11 C12 C13 C14 . 1.1(3)
C10 N1 C14 C13 . 1.3(2)
Mn1 N1 C14 C13 . 179.38(11)
C10 N1 C14 C15 . -177.96(13)
Mn1 N1 C14 C15 . 0.1(2)
C12 C13 C14 N1 . -2.0(2)
C12 C13 C14 C15 . 177.25(15)
C19 N2 C15 C16 . 0.3(2)
Mn1 N2 C15 C16 . -176.68(12)
C19 N2 C15 C14 . 180.00(13)
Mn1 N2 C15 C14 . 3.0(2)
N1 C14 C15 N2 . -2.1(2)
C13 C14 C15 N2 . 178.65(14)
N1 C14 C15 C16 . 177.63(14)
C13 C14 C15 C16 . -1.6(2)
N2 C15 C16 C17 . 1.1(3)
C14 C15 C16 C17 . -178.6(2)
C15 C16 C17 C18 . -1.3(3)
C16 C17 C18 C19 . 0.2(3)
C15 N2 C19 C18 . -1.4(2)
Mn1 N2 C19 C18 . 175.30(13)
C17 C18 C19 N2 . 1.2(3)
